data_4302357
loop_
_publ_author_name
'Saly, Mark J.'
'Heeg, Mary Jane'
'Winter, Charles H.'

_publ_section_title
;
 Volatility, High Thermal Stability, and Low Melting Points in Heavier
 Alkaline Earth Metal Complexes Containing Tris(pyrazolyl)borate Ligands
;
_journal_coden_ASTM INOCAJ
_journal_issue 12
_journal_name_full 'Inorganic Chemistry'
_journal_page_first 5303
_journal_page_last 5312
_journal_paper_doi 10.1021/ic900342j
_journal_volume 48
_journal_year 2009
_chemical_formula_sum 'C42 H68 B2 Ba N12'
_chemical_formula_weight 900.04
_space_group_IT_number 14
_symmetry_cell_setting monoclinic
_symmetry_space_group_name_Hall '-P 2yn'
_symmetry_space_group_name_H-M 'P 1 21/n 1'
_atom_sites_solution_hydrogens geom
_atom_sites_solution_primary direct
_atom_sites_solution_secondary difmap
_audit_creation_method SHELXL-97
_cell_angle_alpha 90.00
_cell_angle_beta 111.670(2)
_cell_angle_gamma 90.00
_cell_formula_units_Z 4
_cell_length_a 17.2512(5)
_cell_length_b 12.9047(4)
_cell_length_c 21.9773(6)
_cell_measurement_reflns_used 9874
_cell_measurement_temperature 100(2)
_cell_measurement_theta_max 28.7
_cell_measurement_theta_min 2.5
_cell_volume 4546.8(2)
_computing_cell_refinement 'Bruker APEX2'
_computing_data_collection 'Bruker APEX2'
_computing_data_reduction 'Bruker APEX2'
_computing_molecular_graphics SHELXTL-Plus
_computing_publication_material SHELXL-97
_computing_structure_refinement 'SHELXL-97 (Sheldrick, 1997)'
_computing_structure_solution 'SHELXS-97 (Sheldrick, 1990)'
_diffrn_ambient_temperature 100(2)
_diffrn_measured_fraction_theta_full 1.000
_diffrn_measured_fraction_theta_max 0.996
_diffrn_measurement_method 'Bruker APEX2'
_diffrn_radiation_monochromator graphite
_diffrn_radiation_source 'fine-focus sealed tube'
_diffrn_radiation_type MoK\a
_diffrn_radiation_wavelength 0.71073
_diffrn_reflns_av_R_equivalents 0.0644
_diffrn_reflns_av_sigmaI/netI 0.0332
_diffrn_reflns_limit_h_max 21
_diffrn_reflns_limit_h_min -23
_diffrn_reflns_limit_k_max 17
_diffrn_reflns_limit_k_min 0
_diffrn_reflns_limit_l_max 29
_diffrn_reflns_limit_l_min 0
_diffrn_reflns_number 146747
_diffrn_reflns_theta_full 28.30
_diffrn_reflns_theta_max 28.80
_diffrn_reflns_theta_min 1.88
_exptl_absorpt_coefficient_mu 0.917
_exptl_absorpt_correction_T_max 0.9139
_exptl_absorpt_correction_T_min 0.8672
_exptl_absorpt_correction_type multi-scan
_exptl_absorpt_process_details 'SADABS, Sheldrick, 1997'
_exptl_crystal_colour colorless
_exptl_crystal_density_diffrn 1.315
_exptl_crystal_density_method 'not measured'
_exptl_crystal_description rod
_exptl_crystal_F_000 1880
_exptl_crystal_size_max 0.16
_exptl_crystal_size_mid 0.12
_exptl_crystal_size_min 0.10
_refine_diff_density_max 1.413
_refine_diff_density_min -0.641
_refine_diff_density_rms 0.077
_refine_ls_extinction_method none
_refine_ls_goodness_of_fit_ref 1.076
_refine_ls_hydrogen_treatment mixed
_refine_ls_matrix_type full
_refine_ls_number_parameters 544
_refine_ls_number_reflns 11823
_refine_ls_number_restraints 2
_refine_ls_restrained_S_all 1.076
_refine_ls_R_factor_all 0.0571
_refine_ls_R_factor_gt 0.0354
_refine_ls_shift/su_max 0.001
_refine_ls_shift/su_mean 0.000
_refine_ls_structure_factor_coef Fsqd
_refine_ls_weighting_details 'calc w=1/[\s^2^(Fo^2^)+(0.0440P)^2^+1.8527P] where P=(Fo^2^+2Fc^2^)/3'
_refine_ls_weighting_scheme calc
_refine_ls_wR_factor_gt 0.0832
_refine_ls_wR_factor_ref 0.0912
_reflns_number_gt 8826
_reflns_number_total 11823
_reflns_threshold_expression >2sigma(I)
_cod_duplicate_entry 4338628
_cod_data_source_file ic900342j_si_001_1.cif
_cod_data_source_block ably(7)
_cod_depositor_comments
;
The following automatic conversions were performed:
'_exptl_absorpt_correction_type' value 'Multi-scan' changed to
'multi-scan' according to
'/home/saulius/struct/CIF-dictionaries/cif_core.dic' dictionary named
'cif_core.dic' version 2.4.1 from 2010-06-29.

Automatic conversion script
Id: cif_fix_enum 1527 2010-12-29 10:47:43Z saulius 
;
_cod_original_sg_symbol_H-M 'P 21/n'
_cod_database_code 4302357

loop_
_symmetry_equiv_pos_as_xyz
'x, y, z'
'-x+1/2, y+1/2, -z+1/2'
'-x, -y, -z'
'x-1/2, -y-1/2, z-1/2'

loop_
_atom_site_label
_atom_site_type_symbol
_atom_site_fract_x
_atom_site_fract_y
_atom_site_fract_z
_atom_site_U_iso_or_equiv
_atom_site_adp_type
_atom_site_occupancy
_atom_site_symmetry_multiplicity
_atom_site_calc_flag
_atom_site_refinement_flags
_atom_site_disorder_assembly
_atom_site_disorder_group
Ba1 Ba -0.009350(8) 0.000767(10) 0.233404(7) 0.01851(5) Uani 1 1 d . . .
N1 N -0.10877(12) -0.00977(14) 0.30742(10) 0.0183(4) Uani 1 1 d . . .
N2 N -0.11442(11) 0.07427(14) 0.34433(9) 0.0156(4) Uani 1 1 d . . .
C1 C -0.17964(14) -0.06279(17) 0.29409(11) 0.0189(5) Uani 1 1 d . . .
C2 C -0.23120(14) -0.01529(17) 0.32171(12) 0.0205(5) Uani 1 1 d . . .
H2 H -0.2846 -0.0380 0.3195 0.025 Uiso 1 1 calc R . .
C3 C -0.18825(13) 0.07219(17) 0.35319(11) 0.0165(4) Uani 1 1 d . . .
C4 C -0.19518(16) -0.16008(18) 0.25347(12) 0.0244(5) Uani 1 1 d . . .
H4A H -0.1429 -0.1802 0.2477 0.029 Uiso 1 1 calc R . .
H4B H -0.2375 -0.1453 0.2096 0.029 Uiso 1 1 calc R . .
C5 C -0.22494(16) -0.25046(18) 0.28328(13) 0.0257(5) Uani 1 1 d . . .
H5A H -0.1839 -0.2648 0.3271 0.031 Uiso 1 1 calc R . .
H5B H -0.2315 -0.3119 0.2556 0.031 Uiso 1 1 calc R . .
H5C H -0.2786 -0.2331 0.2864 0.031 Uiso 1 1 calc R . .
C6 C -0.21386(14) 0.15389(17) 0.39042(12) 0.0212(5) Uani 1 1 d . . .
H6A H -0.2054 0.2230 0.3743 0.025 Uiso 1 1 calc R . .
H6B H -0.1776 0.1494 0.4373 0.025 Uiso 1 1 calc R . .
C7 C -0.30505(15) 0.1436(2) 0.38386(14) 0.0290(6) Uani 1 1 d . . .
H7A H -0.3414 0.1477 0.3375 0.035 Uiso 1 1 calc R . .
H7B H -0.3189 0.1998 0.4081 0.035 Uiso 1 1 calc R . .
H7C H -0.3132 0.0767 0.4018 0.035 Uiso 1 1 calc R . .
N3 N 0.08223(11) 0.06025(15) 0.36158(10) 0.0202(4) Uani 1 1 d . . .
N4 N 0.04219(11) 0.10253(14) 0.39973(9) 0.0180(4) Uani 1 1 d . . .
C8 C 0.15496(14) 0.02240(18) 0.40380(13) 0.0237(5) Uani 1 1 d . . .
C9 C 0.16118(16) 0.0381(2) 0.46827(13) 0.0290(6) Uani 1 1 d . . .
H9 H 0.2059 0.0183 0.5071 0.035 Uiso 1 1 calc R . .
C10 C 0.08865(15) 0.08850(19) 0.46373(12) 0.0258(5) Uani 1 1 d . . .
C11 C 0.21522(16) -0.0295(2) 0.37852(14) 0.0307(6) Uani 1 1 d . . .
H11A H 0.2243 0.0158 0.3454 0.037 Uiso 1 1 calc R . .
H11B H 0.1904 -0.0952 0.3566 0.037 Uiso 1 1 calc R . .
C12 C 0.29886(17) -0.0526(3) 0.43243(15) 0.0414(7) Uani 1 1 d . . .
H12A H 0.3226 0.0116 0.4556 0.050 Uiso 1 1 calc R . .
H12B H 0.3370 -0.0819 0.4131 0.050 Uiso 1 1 calc R . .
H12C H 0.2910 -0.1025 0.4633 0.050 Uiso 1 1 calc R . .
C13 C 0.06449(17) 0.1281(2) 0.51902(13) 0.0316(6) Uani 1 1 d . . .
H13A H 0.0926 0.0863 0.5588 0.038 Uiso 1 1 calc R . .
H13B H 0.0035 0.1209 0.5070 0.038 Uiso 1 1 calc R . .
C14 C 0.08908(19) 0.2407(2) 0.53304(14) 0.0413(7) Uani 1 1 d . . .
H14A H 0.1496 0.2475 0.5455 0.050 Uiso 1 1 calc R . .
H14B H 0.0731 0.2652 0.5690 0.050 Uiso 1 1 calc R . .
H14C H 0.0605 0.2822 0.4938 0.050 Uiso 1 1 calc R . .
N5 N -0.04527(12) 0.20406(15) 0.25719(10) 0.0200(4) Uani 1 1 d . . .
N6 N -0.04804(11) 0.23517(14) 0.31625(9) 0.0169(4) Uani 1 1 d . . .
C15 C -0.04989(14) 0.29057(17) 0.22198(12) 0.0201(5) Uani 1 1 d . . .
C16 C -0.05647(14) 0.37751(18) 0.25775(12) 0.0213(5) Uani 1 1 d . . .
H16 H -0.0609 0.4478 0.2441 0.026 Uiso 1 1 calc R . .
C17 C -0.05526(13) 0.34030(17) 0.31692(12) 0.0189(5) Uani 1 1 d . . .
C18 C -0.04981(16) 0.2854(2) 0.15403(12) 0.0278(5) Uani 1 1 d . . .
H18A H -0.0343 0.2143 0.1459 0.033 Uiso 1 1 calc R . .
H18B H -0.0067 0.3333 0.1508 0.033 Uiso 1 1 calc R . .
C19 C -0.13322(18) 0.3131(2) 0.10117(13) 0.0368(7) Uani 1 1 d . . .
H19A H -0.1757 0.2634 0.1021 0.044 Uiso 1 1 calc R . .
H19B H -0.1282 0.3108 0.0582 0.044 Uiso 1 1 calc R . .
H19C H -0.1495 0.3830 0.1091 0.044 Uiso 1 1 calc R . .
C20 C -0.05891(16) 0.39959(18) 0.37433(13) 0.0275(5) Uani 1 1 d . . .
H20A H -0.0025 0.4020 0.4089 0.033 Uiso 1 1 calc R . .
H20B H -0.0962 0.3630 0.3923 0.033 Uiso 1 1 calc R . .
C21 C -0.0905(2) 0.50934(19) 0.35610(17) 0.0389(7) Uani 1 1 d . . .
H21A H -0.0542 0.5456 0.3377 0.047 Uiso 1 1 calc R . .
H21B H -0.0901 0.5460 0.3953 0.047 Uiso 1 1 calc R . .
H21C H -0.1475 0.5073 0.3235 0.047 Uiso 1 1 calc R . .
N7 N 0.05265(12) -0.19855(15) 0.24730(10) 0.0205(4) Uani 1 1 d . . .
N8 N 0.06226(11) -0.25023(14) 0.19577(10) 0.0196(4) Uani 1 1 d . . .
C22 C 0.05072(14) -0.27100(18) 0.29022(12) 0.0214(5) Uani 1 1 d . . .
C23 C 0.05893(14) -0.36990(18) 0.26685(13) 0.0239(5) Uani 1 1 d . . .
H23 H 0.0592 -0.4344 0.2878 0.029 Uiso 1 1 calc R . .
C24 C 0.06654(13) -0.35446(18) 0.20727(13) 0.0223(5) Uani 1 1 d . . .
C25 C 0.04088(16) -0.24134(19) 0.35299(12) 0.0263(5) Uani 1 1 d . . .
H25A H -0.0154 -0.2622 0.3506 0.032 Uiso 1 1 calc R . .
H25B H 0.0448 -0.1650 0.3577 0.032 Uiso 1 1 calc R . .
C26 C 0.10572(19) -0.2905(2) 0.41341(14) 0.0427(7) Uani 1 1 d . . .
H26A H 0.1025 -0.3661 0.4091 0.051 Uiso 1 1 calc R . .
H26B H 0.0949 -0.2698 0.4524 0.051 Uiso 1 1 calc R . .
H26C H 0.1615 -0.2671 0.4176 0.051 Uiso 1 1 calc R . .
C27 C 0.07836(15) -0.43318(19) 0.16131(14) 0.0276(6) Uani 1 1 d . . .
H27A H 0.0964 -0.4994 0.1851 0.033 Uiso 1 1 calc R . .
H27B H 0.1236 -0.4095 0.1471 0.033 Uiso 1 1 calc R . .
C28 C 0.00033(16) -0.4527(2) 0.10096(14) 0.0313(6) Uani 1 1 d . . .
H28A H -0.0439 -0.4800 0.1144 0.038 Uiso 1 1 calc R . .
H28B H 0.0129 -0.5031 0.0725 0.038 Uiso 1 1 calc R . .
H28C H -0.0182 -0.3875 0.0771 0.038 Uiso 1 1 calc R . .
N9 N -0.07853(12) -0.11102(15) 0.11558(10) 0.0224(4) Uani 1 1 d . . .
N10 N -0.02376(11) -0.15578(15) 0.09049(10) 0.0195(4) Uani 1 1 d . . .
C29 C -0.14890(15) -0.0952(2) 0.06355(13) 0.0265(5) Uani 1 1 d . B .
C30 C -0.14073(15) -0.1282(2) 0.00594(13) 0.0276(5) Uani 1 1 d . . .
H30 H -0.1818 -0.1255 -0.0371 0.033 Uiso 1 1 calc R . .
C31 C -0.06065(15) -0.16538(19) 0.02433(12) 0.0236(5) Uani 1 1 d . . .
C32 C -0.22402(16) -0.0514(2) 0.07261(14) 0.0384(7) Uani 1 1 d D . .
H32A H -0.2065 -0.0210 0.1170 0.046 Uiso 1 1 calc R A 1
H32B H -0.2631 -0.1088 0.0703 0.046 Uiso 1 1 calc R A 1
C33 C -0.2709(3) 0.0317(4) 0.0225(2) 0.0470(12) Uani 0.65 1 d PD B 1
H33A H -0.2346 0.0919 0.0270 0.056 Uiso 0.65 1 calc PR B 1
H33B H -0.3210 0.0529 0.0304 0.056 Uiso 0.65 1 calc PR B 1
H33C H -0.2872 0.0033 -0.0218 0.056 Uiso 0.65 1 calc PR B 1
C33' C -0.2099(5) 0.0432(5) 0.1181(4) 0.042(2) Uani 0.35 1 d PD B 2
H33D H -0.1869 0.0202 0.1638 0.051 Uiso 0.35 1 calc PR B 2
H33E H -0.2632 0.0785 0.1096 0.051 Uiso 0.35 1 calc PR B 2
H33F H -0.1708 0.0910 0.1098 0.051 Uiso 0.35 1 calc PR B 2
C34 C -0.01488(16) -0.2002(2) -0.01805(13) 0.0285(6) Uani 1 1 d . . .
H34A H -0.0555 -0.2203 -0.0616 0.034 Uiso 1 1 calc R . .
H34B H 0.0193 -0.2618 0.0018 0.034 Uiso 1 1 calc R . .
C35 C 0.04152(16) -0.1143(2) -0.02608(13) 0.0304(6) Uani 1 1 d . . .
H35A H 0.0071 -0.0571 -0.0513 0.036 Uiso 1 1 calc R . .
H35B H 0.0760 -0.1416 -0.0492 0.036 Uiso 1 1 calc R . .
H35C H 0.0776 -0.0890 0.0172 0.036 Uiso 1 1 calc R . .
N11 N 0.11157(13) -0.01147(14) 0.17992(11) 0.0235(4) Uani 1 1 d . . .
N12 N 0.12798(11) -0.10231(15) 0.15382(10) 0.0191(4) Uani 1 1 d . . .
C36 C 0.17817(15) 0.04929(19) 0.19092(13) 0.0244(5) Uani 1 1 d . . .
C37 C 0.23748(15) -0.00031(19) 0.17204(12) 0.0243(5) Uani 1 1 d . . .
H37 H 0.2899 0.0263 0.1745 0.029 Uiso 1 1 calc R . .
C38 C 0.20401(13) -0.09649(18) 0.14899(11) 0.0200(5) Uani 1 1 d . . .
C39 C 0.1823(2) 0.1535(2) 0.22219(16) 0.0404(7) Uani 1 1 d . . .
H39A H 0.2163 0.1472 0.2695 0.048 Uiso 1 1 calc R . .
H39B H 0.1252 0.1737 0.2181 0.048 Uiso 1 1 calc R . .
C40 C 0.21833(16) 0.23928(19) 0.19388(14) 0.0309(6) Uani 1 1 d . . .
H40A H 0.2759 0.2221 0.1996 0.037 Uiso 1 1 calc R . .
H40B H 0.2175 0.3044 0.2166 0.037 Uiso 1 1 calc R . .
H40C H 0.1849 0.2470 0.1471 0.037 Uiso 1 1 calc R . .
C41 C 0.24014(15) -0.18307(19) 0.12194(13) 0.0266(5) Uani 1 1 d . . .
H41A H 0.2089 -0.1880 0.0741 0.032 Uiso 1 1 calc R . .
H41B H 0.2327 -0.2493 0.1419 0.032 Uiso 1 1 calc R . .
C42 C 0.33251(17) -0.1682(2) 0.13470(18) 0.0465(8) Uani 1 1 d . . .
H42A H 0.3400 -0.1048 0.1129 0.056 Uiso 1 1 calc R . .
H42B H 0.3531 -0.2278 0.1175 0.056 Uiso 1 1 calc R . .
H42C H 0.3638 -0.1624 0.1819 0.056 Uiso 1 1 calc R . .
B1 B -0.04423(15) 0.15573(19) 0.37042(13) 0.0169(5) Uani 1 1 d . . .
B2 B 0.06486(16) -0.1928(2) 0.13456(14) 0.0200(5) Uani 1 1 d . . .
H01 H -0.0545(12) 0.1966(16) 0.4109(10) 0.004(5) Uiso 1 1 d . . .
H02 H 0.0885(14) -0.2474(17) 0.1064(11) 0.013(6) Uiso 1 1 d . . .

loop_
_atom_site_aniso_label
_atom_site_aniso_U_11
_atom_site_aniso_U_22
_atom_site_aniso_U_33
_atom_site_aniso_U_23
_atom_site_aniso_U_13
_atom_site_aniso_U_12
Ba1 0.02164(7) 0.01531(7) 0.02158(8) -0.00116(6) 0.01150(5) 0.00162(5)
N1 0.0219(9) 0.0159(9) 0.0190(9) -0.0035(8) 0.0097(8) -0.0041(7)
N2 0.0168(9) 0.0136(9) 0.0173(9) -0.0012(7) 0.0072(8) -0.0004(7)
C1 0.0212(11) 0.0180(11) 0.0158(11) 0.0020(9) 0.0049(9) -0.0019(9)
C2 0.0177(10) 0.0216(12) 0.0217(12) 0.0006(9) 0.0068(9) -0.0036(9)
C3 0.0167(10) 0.0158(10) 0.0161(11) 0.0026(9) 0.0052(9) 0.0022(8)
C4 0.0297(13) 0.0226(12) 0.0219(12) -0.0072(10) 0.0106(11) -0.0067(10)
C5 0.0295(13) 0.0186(12) 0.0272(14) -0.0024(10) 0.0082(11) -0.0035(10)
C6 0.0227(12) 0.0173(11) 0.0268(13) 0.0000(10) 0.0128(10) 0.0010(9)
C7 0.0255(13) 0.0246(13) 0.0428(16) 0.0013(12) 0.0194(12) 0.0034(10)
N3 0.0173(9) 0.0188(10) 0.0261(11) 0.0015(8) 0.0098(8) 0.0035(7)
N4 0.0169(9) 0.0179(9) 0.0179(10) -0.0030(8) 0.0050(8) 0.0004(7)
C8 0.0172(11) 0.0220(12) 0.0299(14) 0.0006(10) 0.0063(10) 0.0032(8)
C9 0.0219(12) 0.0343(13) 0.0256(14) 0.0028(11) 0.0028(11) 0.0054(11)
C10 0.0235(12) 0.0282(13) 0.0235(13) 0.0007(10) 0.0061(10) 0.0024(10)
C11 0.0219(12) 0.0334(14) 0.0366(16) -0.0025(12) 0.0105(12) 0.0078(10)
C12 0.0259(14) 0.053(2) 0.0432(18) -0.0013(15) 0.0107(13) 0.0123(13)
C13 0.0308(14) 0.0392(15) 0.0209(13) 0.0012(11) 0.0049(11) 0.0068(12)
C14 0.0414(17) 0.0528(19) 0.0270(15) -0.0075(14) 0.0095(13) -0.0002(14)
N5 0.0218(10) 0.0179(9) 0.0212(10) 0.0011(8) 0.0091(8) 0.0020(8)
N6 0.0161(9) 0.0139(9) 0.0207(10) -0.0027(8) 0.0067(8) -0.0005(7)
C15 0.0182(11) 0.0183(11) 0.0244(12) 0.0011(9) 0.0084(10) 0.0000(9)
C16 0.0177(11) 0.0162(11) 0.0288(13) 0.0011(10) 0.0073(10) 0.0000(8)
C17 0.0132(10) 0.0165(11) 0.0250(12) -0.0037(9) 0.0047(9) -0.0021(8)
C18 0.0365(14) 0.0252(13) 0.0256(13) 0.0060(11) 0.0163(12) 0.0059(11)
C19 0.0473(17) 0.0381(16) 0.0256(14) 0.0037(12) 0.0142(13) 0.0108(13)
C20 0.0318(13) 0.0198(12) 0.0295(14) -0.0058(11) 0.0098(11) 0.0004(10)
C21 0.0573(19) 0.0211(14) 0.0481(18) -0.0067(12) 0.0311(16) 0.0008(12)
N7 0.0206(10) 0.0192(9) 0.0222(10) 0.0004(8) 0.0084(8) 0.0003(8)
N8 0.0182(9) 0.0144(9) 0.0266(11) -0.0018(8) 0.0088(8) -0.0009(7)
C22 0.0161(11) 0.0204(12) 0.0280(13) 0.0046(10) 0.0084(10) 0.0008(9)
C23 0.0185(11) 0.0169(11) 0.0346(14) 0.0046(10) 0.0080(11) 0.0001(9)
C24 0.0124(10) 0.0173(11) 0.0345(14) -0.0012(10) 0.0056(10) 0.0003(8)
C25 0.0286(13) 0.0240(12) 0.0278(14) 0.0054(11) 0.0122(11) -0.0009(10)
C26 0.0444(18) 0.0489(18) 0.0291(16) 0.0055(14) 0.0070(14) 0.0060(14)
C27 0.0221(12) 0.0171(11) 0.0420(16) -0.0048(11) 0.0098(12) 0.0007(9)
C28 0.0280(13) 0.0218(13) 0.0422(17) -0.0072(12) 0.0109(12) -0.0032(10)
N9 0.0187(9) 0.0253(11) 0.0253(11) 0.0000(9) 0.0106(9) -0.0014(8)
N10 0.0169(9) 0.0203(10) 0.0230(11) -0.0021(8) 0.0094(8) -0.0033(7)
C29 0.0185(11) 0.0294(13) 0.0314(14) 0.0057(11) 0.0090(11) -0.0017(10)
C30 0.0233(12) 0.0320(14) 0.0249(13) 0.0005(11) 0.0056(10) -0.0059(10)
C31 0.0242(12) 0.0242(12) 0.0215(12) -0.0026(10) 0.0075(10) -0.0080(10)
C32 0.0244(14) 0.0487(18) 0.0422(18) 0.0039(15) 0.0122(13) 0.0063(13)
C33 0.037(3) 0.057(3) 0.052(3) 0.016(3) 0.021(2) 0.011(2)
C33' 0.033(4) 0.043(5) 0.056(6) -0.003(5) 0.023(4) 0.005(4)
C34 0.0324(14) 0.0308(14) 0.0227(13) -0.0091(11) 0.0106(11) -0.0062(11)
C35 0.0322(14) 0.0343(15) 0.0265(14) -0.0015(12) 0.0129(12) 0.0015(11)
N11 0.0283(11) 0.0192(10) 0.0281(11) -0.0075(8) 0.0164(9) -0.0060(8)
N12 0.0182(9) 0.0190(9) 0.0211(10) -0.0026(8) 0.0084(8) -0.0026(7)
C36 0.0260(13) 0.0220(12) 0.0262(13) -0.0026(10) 0.0107(11) -0.0082(10)
C37 0.0186(10) 0.0283(12) 0.0250(12) 0.0004(11) 0.0068(9) -0.0075(10)
C38 0.0164(10) 0.0232(12) 0.0194(12) 0.0041(10) 0.0055(9) 0.0009(9)
C39 0.0543(19) 0.0289(14) 0.0486(19) -0.0162(13) 0.0314(16) -0.0201(13)
C40 0.0297(14) 0.0219(13) 0.0361(16) -0.0011(11) 0.0064(12) -0.0037(10)
C41 0.0203(12) 0.0270(13) 0.0343(15) 0.0039(11) 0.0121(11) 0.0035(10)
C42 0.0254(14) 0.0407(17) 0.079(3) -0.0011(17) 0.0264(16) 0.0026(12)
B1 0.0151(11) 0.0172(12) 0.0173(12) -0.0014(10) 0.0047(10) 0.0004(9)
B2 0.0200(13) 0.0193(13) 0.0217(13) -0.0035(11) 0.0088(11) -0.0025(10)

loop_
_atom_type_symbol
_atom_type_description
_atom_type_scat_dispersion_real
_atom_type_scat_dispersion_imag
_atom_type_scat_source
C C 0.0033 0.0016 'International Tables Vol C Tables 4.2.6.8 and 6.1.1.4'
H H 0.0000 0.0000 'International Tables Vol C Tables 4.2.6.8 and 6.1.1.4'
B B 0.0013 0.0007 'International Tables Vol C Tables 4.2.6.8 and 6.1.1.4'
N N 0.0061 0.0033 'International Tables Vol C Tables 4.2.6.8 and 6.1.1.4'
Ba Ba -0.3244 2.2819 'International Tables Vol C Tables 4.2.6.8 and 6.1.1.4'

loop_
_geom_angle_atom_site_label_1
_geom_angle_atom_site_label_2
_geom_angle_atom_site_label_3
_geom_angle
_geom_angle_site_symmetry_1
_geom_angle_site_symmetry_3
_geom_angle_publ_flag
N11 Ba1 N7 70.71(6) . . ?
N11 Ba1 N1 168.54(6) . . ?
N7 Ba1 N1 100.85(5) . . ?
N11 Ba1 N3 102.23(6) . . ?
N7 Ba1 N3 95.35(6) . . ?
N1 Ba1 N3 70.24(5) . . ?
N11 Ba1 N5 112.96(5) . . ?
N7 Ba1 N5 163.75(6) . . ?
N1 Ba1 N5 72.98(5) . . ?
N3 Ba1 N5 68.47(6) . . ?
N11 Ba1 N9 73.05(6) . . ?
N7 Ba1 N9 68.87(6) . . ?
N1 Ba1 N9 111.77(5) . . ?
N3 Ba1 N9 164.22(6) . . ?
N5 Ba1 N9 127.32(6) . . ?
C1 N1 N2 105.91(17) . . ?
C1 N1 Ba1 127.71(15) . . ?
N2 N1 Ba1 120.04(12) . . ?
C3 N2 N1 110.03(17) . . ?
C3 N2 B1 127.46(18) . . ?
N1 N2 B1 122.51(17) . . ?
N1 C1 C2 111.1(2) . . ?
N1 C1 C4 120.3(2) . . ?
C2 C1 C4 128.6(2) . . ?
C3 C2 C1 105.46(19) . . ?
N2 C3 C2 107.53(19) . . ?
N2 C3 C6 123.09(19) . . ?
C2 C3 C6 129.4(2) . . ?
C1 C4 C5 113.54(19) . . ?
C3 C6 C7 112.8(2) . . ?
C8 N3 N4 105.83(19) . . ?
C8 N3 Ba1 129.35(15) . . ?
N4 N3 Ba1 119.98(13) . . ?
C10 N4 N3 110.00(18) . . ?
C10 N4 B1 127.08(19) . . ?
N3 N4 B1 122.90(18) . . ?
N3 C8 C9 110.5(2) . . ?
N3 C8 C11 120.1(2) . . ?
C9 C8 C11 129.4(2) . . ?
C10 C9 C8 105.5(2) . . ?
N4 C10 C9 108.2(2) . . ?
N4 C10 C13 123.9(2) . . ?
C9 C10 C13 127.8(2) . . ?
C8 C11 C12 112.7(2) . . ?
C10 C13 C14 110.4(2) . . ?
C15 N5 N6 106.59(18) . . ?
C15 N5 Ba1 130.05(15) . . ?
N6 N5 Ba1 122.59(13) . . ?
C17 N6 N5 109.60(18) . . ?
C17 N6 B1 128.81(19) . . ?
N5 N6 B1 121.59(17) . . ?
N5 C15 C16 110.0(2) . . ?
N5 C15 C18 121.1(2) . . ?
C16 C15 C18 128.9(2) . . ?
C17 C16 C15 105.9(2) . . ?
N6 C17 C16 107.8(2) . . ?
N6 C17 C20 123.4(2) . . ?
C16 C17 C20 128.8(2) . . ?
C15 C18 C19 113.8(2) . . ?
C17 C20 C21 112.2(2) . . ?
C22 N7 N8 106.48(18) . . ?
C22 N7 Ba1 128.33(15) . . ?
N8 N7 Ba1 121.36(14) . . ?
C24 N8 N7 109.86(19) . . ?
C24 N8 B2 127.9(2) . . ?
N7 N8 B2 122.19(18) . . ?
N7 C22 C23 110.2(2) . . ?
N7 C22 C25 120.7(2) . . ?
C23 C22 C25 129.1(2) . . ?
C24 C23 C22 105.9(2) . . ?
N8 C24 C23 107.5(2) . . ?
N8 C24 C27 123.7(2) . . ?
C23 C24 C27 128.8(2) . . ?
C22 C25 C26 113.5(2) . . ?
C24 C27 C28 113.7(2) . . ?
C29 N9 N10 105.07(19) . . ?
C29 N9 Ba1 130.49(16) . . ?
N10 N9 Ba1 117.41(13) . . ?
C31 N10 N9 110.19(19) . . ?
C31 N10 B2 127.09(19) . . ?
N9 N10 B2 122.66(19) . . ?
N9 C29 C30 111.4(2) . . ?
N9 C29 C32 120.1(2) . . ?
C30 C29 C32 128.4(2) . . ?
C31 C30 C29 105.5(2) . . ?
N10 C31 C30 107.8(2) . . ?
N10 C31 C34 123.1(2) . . ?
C30 C31 C34 128.8(2) . . ?
C29 C32 C33 115.0(3) . . ?
C29 C32 C33' 116.8(4) . . ?
C33 C32 C33' 80.0(4) . . ?
C31 C34 C35 111.1(2) . . ?
C36 N11 N12 106.19(19) . . ?
C36 N11 Ba1 128.72(16) . . ?
N12 N11 Ba1 122.06(13) . . ?
C38 N12 N11 109.78(18) . . ?
C38 N12 B2 128.63(19) . . ?
N11 N12 B2 121.58(17) . . ?
N11 C36 C37 110.7(2) . . ?
N11 C36 C39 120.0(2) . . ?
C37 C36 C39 129.3(2) . . ?
C38 C37 C36 105.6(2) . . ?
N12 C38 C37 107.8(2) . . ?
N12 C38 C41 122.9(2) . . ?
C37 C38 C41 129.3(2) . . ?
C36 C39 C40 115.1(2) . . ?
C38 C41 C42 113.0(2) . . ?
N2 B1 N4 110.78(18) . . ?
N2 B1 N6 111.03(18) . . ?
N4 B1 N6 111.90(18) . . ?
N12 B2 N8 111.5(2) . . ?
N12 B2 N10 111.77(19) . . ?
N8 B2 N10 110.54(18) . . ?

loop_
_geom_bond_atom_site_label_1
_geom_bond_atom_site_label_2
_geom_bond_distance
_geom_bond_site_symmetry_2
_geom_bond_publ_flag
Ba1 N11 2.751(2) . ?
Ba1 N7 2.7589(19) . ?
Ba1 N1 2.7690(19) . ?
Ba1 N3 2.781(2) . ?
Ba1 N5 2.7891(19) . ?
Ba1 N9 2.816(2) . ?
N1 C1 1.336(3) . ?
N1 N2 1.379(2) . ?
N2 C3 1.358(3) . ?
N2 B1 1.545(3) . ?
C1 C2 1.391(3) . ?
C1 C4 1.506(3) . ?
C2 C3 1.387(3) . ?
C3 C6 1.498(3) . ?
C4 C5 1.517(3) . ?
C6 C7 1.532(3) . ?
N3 C8 1.347(3) . ?
N3 N4 1.381(2) . ?
N4 C10 1.349(3) . ?
N4 B1 1.549(3) . ?
C8 C9 1.396(4) . ?
C8 C11 1.505(3) . ?
C9 C10 1.381(3) . ?
C10 C13 1.512(3) . ?
C11 C12 1.520(4) . ?
C13 C14 1.512(4) . ?
N5 C15 1.344(3) . ?
N5 N6 1.376(3) . ?
N6 C17 1.363(3) . ?
N6 B1 1.554(3) . ?
C15 C16 1.398(3) . ?
C15 C18 1.495(3) . ?
C16 C17 1.379(3) . ?
C17 C20 1.497(3) . ?
C18 C19 1.521(4) . ?
C20 C21 1.517(3) . ?
N7 C22 1.337(3) . ?
N7 N8 1.376(3) . ?
N8 C24 1.366(3) . ?
N8 B2 1.551(3) . ?
C22 C23 1.402(3) . ?
C22 C25 1.500(3) . ?
C23 C24 1.378(4) . ?
C24 C27 1.499(3) . ?
C25 C26 1.523(4) . ?
C27 C28 1.522(4) . ?
N9 C29 1.341(3) . ?
N9 N10 1.384(2) . ?
N10 C31 1.361(3) . ?
N10 B2 1.552(3) . ?
C29 C30 1.391(4) . ?
C29 C32 1.493(3) . ?
C30 C31 1.375(3) . ?
C31 C34 1.495(3) . ?
C32 C33 1.5362(10) . ?
C32 C33' 1.5388(10) . ?
C34 C35 1.528(3) . ?
N11 C36 1.337(3) . ?
N11 N12 1.380(3) . ?
N12 C38 1.357(3) . ?
N12 B2 1.545(3) . ?
C36 C37 1.394(3) . ?
C36 C39 1.500(3) . ?
C37 C38 1.384(3) . ?
C38 C41 1.505(3) . ?
C39 C40 1.512(4) . ?
C41 C42 1.525(3) . ?
